data_1559471
loop_
_publ_author_name
'Stroganova, Ekaterina A.'
'Troyanov, Sergey I.'
'Morozov, Igor V.'
'Kuznetsov, Alexey N.'

_publ_section_title
;
 Bismuth Polycations Revisited: Alternative Synthesis and Electronic
 Structure of Bi6Br7, and Bonding in Main-Group Polyatomic Ions from a
 Direct Space Perspective
;
_journal_issue 10
_journal_name_full Crystals
_journal_page_first 940
_journal_paper_doi 10.3390/cryst10100940
_journal_volume 10
_journal_year 2020
_chemical_formula_sum 'Bi6 Br7'
_chemical_formula_weight 1813.25
_space_group_crystal_system orthorhombic
_space_group_IT_number 58
_space_group_name_Hall '-P 2 2n'
_space_group_name_H-M_alt 'P n n m'
_atom_sites_solution_primary direct
_atom_sites_solution_secondary difmap
_audit_creation_method SHELXL-2018/3
_cell_angle_alpha 90
_cell_angle_beta 90
_cell_angle_gamma 90
_cell_formula_units_Z 8
_cell_length_a 15.4996(6)
_cell_length_b 23.6435(7)
_cell_length_c 9.0231(2)
_cell_measurement_reflns_used 12400
_cell_measurement_temperature 100(2)
_cell_measurement_theta_max 24.5
_cell_measurement_theta_min 3
_cell_volume 3306.65(18)
_computing_cell_refinement X-Area
_computing_data_collection X-Area
_computing_data_reduction X-Area
_computing_molecular_graphics VESTA
_computing_structure_refinement 'SHELXL-2018/3 (Sheldrick, 2018)'
_computing_structure_solution 'SHELXS-2018/2 (Sheldrick, 2018)'
_diffrn_ambient_temperature 100(2)
_diffrn_measured_fraction_theta_full 0.996
_diffrn_measured_fraction_theta_max 0.996
_diffrn_measurement_device_type IPDS(Stoe)
_diffrn_radiation_type MoK\a
_diffrn_radiation_wavelength 0.71073
_diffrn_reflns_av_R_equivalents 0.2227
_diffrn_reflns_av_unetI/netI 0.1121
_diffrn_reflns_Laue_measured_fraction_full 0.996
_diffrn_reflns_Laue_measured_fraction_max 0.996
_diffrn_reflns_limit_h_max 18
_diffrn_reflns_limit_h_min -18
_diffrn_reflns_limit_k_max 27
_diffrn_reflns_limit_k_min -28
_diffrn_reflns_limit_l_max 9
_diffrn_reflns_limit_l_min -10
_diffrn_reflns_number 20545
_diffrn_reflns_point_group_measured_fraction_full 0.996
_diffrn_reflns_point_group_measured_fraction_max 0.996
_diffrn_reflns_theta_full 24.998
_diffrn_reflns_theta_max 24.998
_diffrn_reflns_theta_min 2.612
_diffrn_source 'fine-focus sealed tube'
_exptl_absorpt_coefficient_mu 80.517
_exptl_absorpt_correction_type none
_exptl_absorpt_process_details
;
Absorption correction by a numerical method was unsuccessful and, therefore,
has not benn applied in the final refinement.
;
_exptl_crystal_colour black
_exptl_crystal_density_diffrn 7.285
_exptl_crystal_density_meas ?
_exptl_crystal_description needle
_exptl_crystal_F_000 5944
_exptl_crystal_size_max 0.080
_exptl_crystal_size_mid 0.020
_exptl_crystal_size_min 0.020
_exptl_transmission_factor_max 'not measured'
_exptl_transmission_factor_min 'not measured'
_refine_diff_density_max 2.912
_refine_diff_density_min -2.402
_refine_diff_density_rms 0.506
_refine_ls_extinction_coef 0.000042(7)
_refine_ls_extinction_expression Fc^*^=kFc[1+0.001xFc^2^\l^3^/sin(2\q)]^-1/4^
_refine_ls_extinction_method 'SHELXL-2018/3 (Sheldrick 2018)'
_refine_ls_goodness_of_fit_ref 0.883
_refine_ls_hydrogen_treatment undef
_refine_ls_matrix_type full
_refine_ls_number_parameters 139
_refine_ls_number_reflns 3111
_refine_ls_number_restraints 0
_refine_ls_restrained_S_all 0.883
_refine_ls_R_factor_all 0.0676
_refine_ls_R_factor_gt 0.0413
_refine_ls_shift/su_max 0.000
_refine_ls_shift/su_mean 0.000
_refine_ls_structure_factor_coef Fsqd
_refine_ls_weighting_details 'w=1/[\s^2^(Fo^2^)] where P=(Fo^2^+2Fc^2^)/3'
_refine_ls_weighting_scheme calc
_refine_ls_wR_factor_gt 0.0764
_refine_ls_wR_factor_ref 0.0837
_reflns_Friedel_coverage 0.000
_reflns_number_gt 2368
_reflns_number_total 3111
_reflns_threshold_expression 'I > 2\s(I)'
_cod_data_source_file CCDC2032218.cif
_cod_data_source_block bi6br7
_cod_depositor_comments
;
The following automatic conversions were performed:

data item '_exptl_crystal_density_meas' value 'not measured' was
changed to '?' -- the value is perceived as not measured.

Automatic conversion script
Id: cif_fix_values 7556 2019-12-06 15:28:31Z antanas 
;
_cod_database_code 1559471
_shelx_shelxl_version_number 2018/3
_shelx_space_group_comment
;
The symmetry employed for this shelxl refinement is uniquely defined
by the following loop, which should always be used as a source of
symmetry information in preference to the above space-group names.
They are only intended as comments.
;
_shelx_estimated_absorpt_t_min 0.060
_shelx_estimated_absorpt_t_max 0.296

loop_
_space_group_symop_operation_xyz
'x, y, z'
'-x, -y, z'
'-x+1/2, y+1/2, -z+1/2'
'x+1/2, -y+1/2, -z+1/2'
'-x, -y, -z'
'x, y, -z'
'x-1/2, -y-1/2, z-1/2'
'-x-1/2, y-1/2, z-1/2'

loop_
_atom_site_label
_atom_site_type_symbol
_atom_site_fract_x
_atom_site_fract_y
_atom_site_fract_z
_atom_site_U_iso_or_equiv
_atom_site_adp_type
_atom_site_occupancy
_atom_site_site_symmetry_order
_atom_site_calc_flag
_atom_site_refinement_flags_posn
_atom_site_refinement_flags_adp
_atom_site_refinement_flags_occupancy
_atom_site_disorder_assembly
_atom_site_disorder_group
Bi1 Bi 0.84229(5) 0.19741(3) 0.67647(9) 0.00991(19) Uani 1 1 d . . . . .
Bi2 Bi 0.77499(5) 0.04602(3) 0.68296(9) 0.01255(19) Uani 1 1 d . . . . .
Bi3 Bi 0.65990(5) 0.15143(3) 0.76078(10) 0.0131(2) Uani 1 1 d . . . . .
Bi4 Bi 0.60599(7) 0.07367(5) 0.500000 0.0177(3) Uani 1 2 d S T P . .
Bi5 Bi 0.92401(6) 0.09712(4) 0.500000 0.0101(2) Uani 1 2 d S T P . .
Bi6 Bi 0.67088(7) 0.23532(4) 0.500000 0.0091(2) Uani 1 2 d S T P . .
Bi7 Bi 0.40084(9) 0.09222(6) 0.000000 0.0257(3) Uani 1 2 d S T P . .
Bi8 Bi 0.31185(6) 0.14390(4) 0.500000 0.0064(2) Uani 1 2 d S T P . .
Bi9 Bi 0.04185(6) 0.09103(4) 0.000000 0.0046(2) Uani 1 2 d S T P . .
Br1 Br 0.28649(13) 0.16618(8) 0.1902(2) 0.0136(4) Uani 1 1 d . . . . .
Br2 Br 0.05516(11) 0.16886(8) 0.2232(2) 0.0076(4) Uani 1 1 d . . . . .
Br3 Br 0.41774(12) 0.05708(8) 0.6920(2) 0.0092(4) Uani 1 1 d . . . . .
Br4 Br 0.000000 0.000000 0.2231(3) 0.0067(6) Uani 1 2 d S T P . .
Br5 Br 0.58628(17) 0.05070(11) 0.000000 0.0094(6) Uani 1 2 d S T P . .
Br6 Br -0.13454(16) 0.11266(10) 0.000000 0.0076(5) Uani 1 2 d S T P . .
Br7 Br 0.21007(18) 0.24105(11) 0.500000 0.0108(6) Uani 1 2 d S T P . .
Br8 Br 0.16401(17) 0.06613(10) 0.500000 0.0095(6) Uani 1 2 d S T P . .
Br9 Br 0.49165(16) 0.19335(12) 0.000000 0.0099(6) Uani 1 2 d S T P . .
Br10 Br 0.21824(17) 0.03745(11) 0.000000 0.0097(6) Uani 1 2 d S T P . .
Br11 Br 0.45379(17) 0.21291(12) 0.500000 0.0143(6) Uani 1 2 d S T P . .

loop_
_atom_site_aniso_label
_atom_site_aniso_U_11
_atom_site_aniso_U_22
_atom_site_aniso_U_33
_atom_site_aniso_U_23
_atom_site_aniso_U_13
_atom_site_aniso_U_12
Bi1 0.0078(3) 0.0111(3) 0.0108(4) -0.0054(3) -0.0042(3) 0.0017(3)
Bi2 0.0154(4) 0.0124(3) 0.0098(4) 0.0056(3) 0.0031(3) 0.0053(3)
Bi3 0.0158(4) 0.0103(3) 0.0133(4) 0.0001(3) 0.0091(3) 0.0018(3)
Bi4 0.0081(5) 0.0248(6) 0.0201(7) 0.000 0.000 -0.0109(5)
Bi5 0.0066(4) 0.0091(5) 0.0145(6) 0.000 0.000 0.0056(4)
Bi6 0.0057(4) 0.0074(5) 0.0140(6) 0.000 0.000 0.0030(4)
Bi7 0.0328(7) 0.0390(7) 0.0052(6) 0.000 0.000 -0.0318(6)
Bi8 0.0034(4) 0.0045(4) 0.0113(6) 0.000 0.000 -0.0019(4)
Bi9 0.0038(4) 0.0030(4) 0.0069(5) 0.000 0.000 0.0006(4)
Br1 0.0161(9) 0.0132(9) 0.0116(11) -0.0006(8) -0.0009(8) 0.0028(8)
Br2 0.0068(8) 0.0067(8) 0.0094(11) -0.0010(7) -0.0013(7) -0.0008(7)
Br3 0.0124(9) 0.0109(8) 0.0045(10) 0.0003(7) 0.0011(8) 0.0076(7)
Br4 0.0114(12) 0.0043(11) 0.0046(15) 0.000 0.000 0.0003(10)
Br5 0.0072(12) 0.0092(11) 0.0118(15) 0.000 0.000 -0.0039(10)
Br6 0.0076(11) 0.0086(12) 0.0064(14) 0.000 0.000 -0.0018(10)
Br7 0.0110(12) 0.0068(12) 0.0147(16) 0.000 0.000 0.0046(11)
Br8 0.0070(12) 0.0040(11) 0.0176(16) 0.000 0.000 -0.0029(10)
Br9 0.0028(11) 0.0098(12) 0.0170(17) 0.000 0.000 -0.0023(10)
Br10 0.0091(12) 0.0088(12) 0.0112(15) 0.000 0.000 -0.0054(10)
Br11 0.0053(12) 0.0135(14) 0.0240(18) 0.000 0.000 -0.0066(11)

loop_
_atom_type_symbol
_atom_type_description
_atom_type_scat_dispersion_real
_atom_type_scat_dispersion_imag
_atom_type_scat_source
Br Br -0.2901 2.4595 'International Tables Vol C Tables 4.2.6.8 and 6.1.1.4'
Bi Bi -4.1077 10.2566 'International Tables Vol C Tables 4.2.6.8 and 6.1.1.4'

loop_
_geom_angle_atom_site_label_1
_geom_angle_atom_site_label_2
_geom_angle_atom_site_label_3
_geom_angle
_geom_angle_site_symmetry_1
_geom_angle_site_symmetry_3
_geom_angle_publ_flag
Bi3 Bi1 Bi5 103.12(3) . . ?
Bi3 Bi1 Bi1 104.10(2) . 6_556 ?
Bi5 Bi1 Bi1 59.360(18) . 6_556 ?
Bi3 Bi1 Bi6 58.07(2) . . ?
Bi5 Bi1 Bi6 107.06(3) . . ?
Bi1 Bi1 Bi6 60.407(17) 6_556 . ?
Bi5 Bi2 Bi3 103.52(3) . . ?
Bi5 Bi2 Bi4 105.05(3) . . ?
Bi3 Bi2 Bi4 58.88(3) . . ?
Bi5 Bi2 Bi2 57.653(19) . 6_556 ?
Bi3 Bi2 Bi2 102.90(2) . 6_556 ?
Bi4 Bi2 Bi2 58.557(18) . 6_556 ?
Bi6 Bi3 Bi4 79.46(3) . . ?
Bi6 Bi3 Bi1 62.62(3) . . ?
Bi4 Bi3 Bi1 105.40(3) . . ?
Bi6 Bi3 Bi2 107.96(3) . . ?
Bi4 Bi3 Bi2 60.89(3) . . ?
Bi1 Bi3 Bi2 73.02(3) . . ?
Bi3 Bi4 Bi3 98.72(4) . 6_556 ?
Bi3 Bi4 Bi2 60.24(2) . . ?
Bi3 Bi4 Bi2 107.17(4) 6_556 . ?
Bi3 Bi4 Bi2 107.17(4) . 6_556 ?
Bi3 Bi4 Bi2 60.24(2) 6_556 6_556 ?
Bi2 Bi4 Bi2 62.89(4) . 6_556 ?
Bi2 Bi5 Bi2 64.69(4) 6_556 . ?
Bi2 Bi5 Bi1 105.45(3) 6_556 . ?
Bi2 Bi5 Bi1 73.80(3) . . ?
Bi2 Bi5 Bi1 73.80(3) 6_556 6_556 ?
Bi2 Bi5 Bi1 105.45(3) . 6_556 ?
Bi1 Bi5 Bi1 61.28(4) . 6_556 ?
Bi3 Bi6 Bi3 99.54(4) 6_556 . ?
Bi3 Bi6 Bi1 59.31(2) 6_556 6_556 ?
Bi3 Bi6 Bi1 104.10(3) . 6_556 ?
Bi3 Bi6 Bi1 104.10(3) 6_556 . ?
Bi3 Bi6 Bi1 59.31(2) . . ?
Bi1 Bi6 Bi1 59.18(3) 6_556 . ?
Br9 Bi7 Br3 101.55(5) . 1_554 ?
Br9 Bi7 Br3 101.55(5) . 6_556 ?
Br3 Bi7 Br3 145.19(9) 1_554 6_556 ?
Br9 Bi7 Br1 78.40(7) . . ?
Br3 Bi7 Br1 139.39(7) 1_554 . ?
Br3 Bi7 Br1 71.11(6) 6_556 . ?
Br9 Bi7 Br1 78.40(7) . 6 ?
Br3 Bi7 Br1 71.11(6) 1_554 6 ?
Br3 Bi7 Br1 139.39(7) 6_556 6 ?
Br1 Bi7 Br1 69.15(9) . 6 ?
Br9 Bi7 Br5 78.38(8) . . ?
Br3 Bi7 Br5 79.79(5) 1_554 . ?
Br3 Bi7 Br5 79.79(5) 6_556 . ?
Br1 Bi7 Br5 137.87(5) . . ?
Br1 Bi7 Br5 137.87(5) 6 . ?
Br9 Bi7 Br10 145.07(9) . . ?
Br3 Bi7 Br10 87.89(5) 1_554 . ?
Br3 Bi7 Br10 87.89(5) 6_556 . ?
Br1 Bi7 Br10 73.00(6) . . ?
Br1 Bi7 Br10 73.00(6) 6 . ?
Br5 Bi7 Br10 136.56(8) . . ?
Br11 Bi8 Br7 87.92(9) . . ?
Br11 Bi8 Br1 90.04(5) . . ?
Br7 Bi8 Br1 76.78(4) . . ?
Br11 Bi8 Br1 90.04(5) . 6_556 ?
Br7 Bi8 Br1 76.78(4) . 6_556 ?
Br1 Bi8 Br1 153.54(8) . 6_556 ?
Br11 Bi8 Br8 177.82(9) . . ?
Br7 Bi8 Br8 94.27(8) . . ?
Br1 Bi8 Br8 90.46(5) . . ?
Br1 Bi8 Br8 90.46(5) 6_556 . ?
Br11 Bi8 Br3 88.26(6) . . ?
Br7 Bi8 Br3 146.38(4) . . ?
Br1 Bi8 Br3 136.61(6) . . ?
Br1 Bi8 Br3 69.84(5) 6_556 . ?
Br8 Bi8 Br3 89.92(6) . . ?
Br11 Bi8 Br3 88.26(6) . 6_556 ?
Br7 Bi8 Br3 146.38(4) . 6_556 ?
Br1 Bi8 Br3 69.84(5) . 6_556 ?
Br1 Bi8 Br3 136.61(6) 6_556 6_556 ?
Br8 Bi8 Br3 89.92(6) . 6_556 ?
Br3 Bi8 Br3 66.78(7) . 6_556 ?
Br2 Bi9 Br2 94.81(9) 6 . ?
Br2 Bi9 Br6 87.16(6) 6 . ?
Br2 Bi9 Br6 87.16(6) . . ?
Br2 Bi9 Br10 102.38(5) 6 . ?
Br2 Bi9 Br10 102.38(5) . . ?
Br6 Bi9 Br10 165.73(8) . . ?
Br2 Bi9 Br4 90.28(6) 6 5 ?
Br2 Bi9 Br4 170.76(6) . 5 ?
Br6 Bi9 Br4 85.40(4) . 5 ?
Br10 Bi9 Br4 83.98(4) . 5 ?
Br2 Bi9 Br4 170.76(6) 6 . ?
Br2 Bi9 Br4 90.28(6) . . ?
Br6 Bi9 Br4 85.40(4) . . ?
Br10 Bi9 Br4 83.98(4) . . ?
Br4 Bi9 Br4 83.68(8) 5 . ?
Bi8 Br1 Bi7 111.47(7) . . ?
Bi7 Br3 Bi8 106.99(6) 1_556 . ?
Bi9 Br4 Bi9 96.32(8) . 5 ?
Bi9 Br10 Bi7 130.55(9) . . ?

loop_
_geom_bond_atom_site_label_1
_geom_bond_atom_site_label_2
_geom_bond_distance
_geom_bond_site_symmetry_2
_geom_bond_publ_flag
Bi1 Bi3 3.1229(10) . ?
Bi1 Bi5 3.1244(11) . ?
Bi1 Bi1 3.1847(17) 6_556 ?
Bi1 Bi6 3.2245(12) . ?
Bi2 Bi5 3.0855(12) . ?
Bi2 Bi3 3.1443(11) . ?
Bi2 Bi4 3.1646(13) . ?
Bi2 Bi2 3.3017(17) 6_556 ?
Bi3 Bi6 3.0821(11) . ?
Bi3 Bi4 3.1008(12) . ?
Bi7 Br9 2.775(3) . ?
Bi7 Br3 2.913(2) 1_554 ?
Bi7 Br3 2.913(2) 6_556 ?
Bi7 Br1 3.024(2) . ?
Bi7 Br1 3.024(2) 6 ?
Bi7 Br5 3.037(3) . ?
Bi7 Br10 3.112(3) . ?
Bi8 Br11 2.739(3) . ?
Bi8 Br7 2.787(3) . ?
Bi8 Br1 2.872(2) . ?
Bi8 Br1 2.872(2) 6_556 ?
Bi8 Br8 2.938(3) . ?
Bi8 Br3 3.148(2) . ?
Bi8 Br3 3.148(2) 6_556 ?
Bi9 Br2 2.736(2) 6 ?
Bi9 Br2 2.736(2) . ?
Bi9 Br6 2.781(3) . ?
Bi9 Br10 3.013(3) . ?
Bi9 Br4 3.017(2) 5 ?
Bi9 Br4 3.017(2) . ?
